data_1535607
loop_
_publ_author_name
'Hornfeck, W.'
'Thimmaiah, S.'
'Lee, S.'
'Harbrecht, B.'

_publ_section_title
;
 Structure-composition relations for the Hume-Rothery phase Ir(7+7delta)
 Zn(97-11delta) (0.31 < delta < 0.58)
;
_journal_name_full 'Chemistry - A European Journal'
_journal_page_first 4616
_journal_page_last 4626
_journal_volume 10
_journal_year 2004
_chemical_formula_sum 'Ir43.96 Zn358.94'
_space_group_IT_number 216
_symmetry_space_group_name_Hall 'F -4 2 3'
_symmetry_space_group_name_H-M 'F -4 3 m'
_cell_angle_alpha 90
_cell_angle_beta 90
_cell_angle_gamma 90
_cell_formula_units_Z 1
_cell_length_a 18.224
_cell_length_b 18.224
_cell_length_c 18.224
_cell_volume 6052.449
_citation_journal_id_ASTM CEUJED
_cod_data_source_file Hornfeck_CEUJED_2004_1287.cif
_cod_data_source_block Ir43.96Zn358.94
_cod_original_cell_volume 6052.45
_cod_database_code 1535607

loop_
_symmetry_equiv_pos_as_xyz
x,y,z
y,-x,-z
-x,-y,z
-y,x,-z
x,-y,-z
-y,-x,z
-x,y,-z
y,x,z
z,x,y
x,-z,-y
-z,-x,y
-x,z,-y
z,-x,-y
-x,-z,y
-z,x,-y
x,z,y
y,z,x
y,-z,-x
-z,-y,x
-y,z,-x
z,y,x
-y,-z,x
-z,y,-x
z,-y,-x
x,y+1/2,z+1/2
y,-x+1/2,-z+1/2
-x,-y+1/2,z+1/2
-y,x+1/2,-z+1/2
x,-y+1/2,-z+1/2
-y,-x+1/2,z+1/2
-x,y+1/2,-z+1/2
y,x+1/2,z+1/2
z,x+1/2,y+1/2
x,-z+1/2,-y+1/2
-z,-x+1/2,y+1/2
-x,z+1/2,-y+1/2
z,-x+1/2,-y+1/2
-x,-z+1/2,y+1/2
-z,x+1/2,-y+1/2
x,z+1/2,y+1/2
y,z+1/2,x+1/2
y,-z+1/2,-x+1/2
-z,-y+1/2,x+1/2
-y,z+1/2,-x+1/2
z,y+1/2,x+1/2
-y,-z+1/2,x+1/2
-z,y+1/2,-x+1/2
z,-y+1/2,-x+1/2
x+1/2,y,z+1/2
y+1/2,-x,-z+1/2
-x+1/2,-y,z+1/2
-y+1/2,x,-z+1/2
x+1/2,-y,-z+1/2
-y+1/2,-x,z+1/2
-x+1/2,y,-z+1/2
y+1/2,x,z+1/2
z+1/2,x,y+1/2
x+1/2,-z,-y+1/2
-z+1/2,-x,y+1/2
-x+1/2,z,-y+1/2
z+1/2,-x,-y+1/2
-x+1/2,-z,y+1/2
-z+1/2,x,-y+1/2
x+1/2,z,y+1/2
y+1/2,z,x+1/2
y+1/2,-z,-x+1/2
-z+1/2,-y,x+1/2
-y+1/2,z,-x+1/2
z+1/2,y,x+1/2
-y+1/2,-z,x+1/2
-z+1/2,y,-x+1/2
z+1/2,-y,-x+1/2
x+1/2,y+1/2,z
y+1/2,-x+1/2,-z
-x+1/2,-y+1/2,z
-y+1/2,x+1/2,-z
x+1/2,-y+1/2,-z
-y+1/2,-x+1/2,z
-x+1/2,y+1/2,-z
y+1/2,x+1/2,z
z+1/2,x+1/2,y
x+1/2,-z+1/2,-y
-z+1/2,-x+1/2,y
-x+1/2,z+1/2,-y
z+1/2,-x+1/2,-y
-x+1/2,-z+1/2,y
-z+1/2,x+1/2,-y
x+1/2,z+1/2,y
y+1/2,z+1/2,x
y+1/2,-z+1/2,-x
-z+1/2,-y+1/2,x
-y+1/2,z+1/2,-x
z+1/2,y+1/2,x
-y+1/2,-z+1/2,x
-z+1/2,y+1/2,-x
z+1/2,-y+1/2,-x

loop_
_atom_site_label
_atom_site_type_symbol
_atom_site_fract_x
_atom_site_fract_y
_atom_site_fract_z
_atom_site_occupancy
_atom_site_U_iso_or_equiv
Zn2 Zn 0.17743 0.5 0.5 1 0.0
Zn12 Zn 0.0469 0.0469 0.6555 0.33 0.0
Zn4 Zn 0.19577 0.19577 0.30423 1 0.0
Zn13 Zn 0.17785 0.17785 0.5175 1 0.0
Zn10 Zn 0.0816 0.0816 0.4184 1 0.0
Zn8 Zn 0 0 0.5 0.51 0.0
Ir2 Ir 0.16438 0.33562 0.33562 0.182 0.0
Ir1 Ir 0.08684 0.08684 0.91316 1 0.0
Zn14 Zn 0.25 0.25 0.63667 1 0.0
Zn3 Zn 0.15574 0.15574 0.01904 1 0.0
Zn11 Zn 0 0.1794 0.5 0.616 0.0
Zn6 Zn 0.25 0.25 0.42218 0.623 0.0
Zn1 Zn 0.05297 0.44703 0.44703 1 0.0
Zn5 Zn 0.16438 0.33562 0.33562 0.818 0.0
Zn7 Zn 0.094 0.22827 0.406 1 0.0
Ir4 Ir 0.15199 0.15199 0.65199 1 0.0
Zn9 Zn 0.0708 0.0708 0.5708 0.64 0.0
Ir3 Ir 0.25 0.25 0.42218 0.377 0.0
Zn15 Zn 0.10385 0.10385 0.77673 1 0.0
